data_1557166
loop_
_publ_author_name
'Hans-Peter Bojar'
'Franz Walter'
'Judith Baumgartner'

_publ_section_title
;
 Bavsiite, Ba2V2O2[Si4O12], mineral data and crystal structure
;
_journal_name_full 'Mineralogical Magazine'
_journal_page_first 821
_journal_page_last 827
_journal_paper_doi 10.1180/mgm.2019.59
_journal_volume 83
_journal_year 2019
_chemical_formula_sum 'Ba2 O14 Si4 V2'
_chemical_formula_weight 712.92
_chemical_name_common 'Bavsiite, Ba2V2O2(Si4O12), idealized'
_space_group_crystal_system tetragonal
_space_group_IT_number 87
_space_group_name_Hall '-I 4'
_space_group_name_H-M_alt 'I 4/m'
_atom_sites_solution_hydrogens .
_cell_angle_alpha 90
_cell_angle_beta 90
_cell_angle_gamma 90
_cell_formula_units_Z 2
_cell_length_a 7.0429(10)
_cell_length_b 7.0429(10)
_cell_length_c 11.444(2)
_cell_measurement_reflns_used 1953
_cell_measurement_temperature 100(2)
_cell_measurement_theta_max 26.28
_cell_measurement_theta_min 3.40
_cell_volume 567.65(15)
_computing_cell_refinement 'Bruker XSCANS'
_computing_data_collection 'Bruker XSCANS'
_computing_data_reduction 'Bruker SHELXTL'
_computing_structure_refinement 'SHELXL-2013 (Sheldrick, 2013)'
_computing_structure_solution 'Bruker SHELXTL'
_diffrn_ambient_temperature 100(2)
_diffrn_measured_fraction_theta_full 0.993
_diffrn_measured_fraction_theta_max 0.997
_diffrn_measurement_device_type 'SMART APEX'
_diffrn_measurement_method '\w scans'
_diffrn_radiation_type MoK\a
_diffrn_radiation_wavelength 0.71073
_diffrn_reflns_av_R_equivalents 0.0329
_diffrn_reflns_av_unetI/netI 0.0155
_diffrn_reflns_Laue_measured_fraction_full 0.993
_diffrn_reflns_Laue_measured_fraction_max 0.997
_diffrn_reflns_limit_h_max 8
_diffrn_reflns_limit_h_min -8
_diffrn_reflns_limit_k_max 8
_diffrn_reflns_limit_k_min -8
_diffrn_reflns_limit_l_max 14
_diffrn_reflns_limit_l_min -14
_diffrn_reflns_number 2275
_diffrn_reflns_point_group_measured_fraction_full 0.993
_diffrn_reflns_point_group_measured_fraction_max 0.997
_diffrn_reflns_theta_full 25.242
_diffrn_reflns_theta_max 26.282
_diffrn_reflns_theta_min 3.397
_diffrn_source 'fine-focus sealed tube'
_exptl_absorpt_coefficient_mu 8.947
_exptl_absorpt_correction_type multi-scan
_exptl_absorpt_process_details SADABS
_exptl_crystal_colour blue
_exptl_crystal_density_diffrn 4.171
_exptl_crystal_description plate
_exptl_crystal_F_000 652
_exptl_crystal_size_max 0.150
_exptl_crystal_size_mid 0.110
_exptl_crystal_size_min 0.040
_refine_diff_density_max 0.368
_refine_diff_density_min -0.470
_refine_diff_density_rms 0.110
_refine_ls_extinction_coef 0.0027(4)
_refine_ls_extinction_expression Fc^*^=kFc[1+0.001xFc^2^\l^3^/sin(2\q)]^-1/4^
_refine_ls_extinction_method SHELXL
_refine_ls_goodness_of_fit_ref 1.175
_refine_ls_hydrogen_treatment undef
_refine_ls_matrix_type full
_refine_ls_number_parameters 32
_refine_ls_number_reflns 312
_refine_ls_number_restraints 0
_refine_ls_restrained_S_all 1.175
_refine_ls_R_factor_all 0.0159
_refine_ls_R_factor_gt 0.0159
_refine_ls_shift/su_max 0.000
_refine_ls_shift/su_mean 0.000
_refine_ls_structure_factor_coef Fsqd
_refine_ls_weighting_details
;
 w=1/[\s^2^(Fo^2^)+(0.0179P)^2^+2.3298P]
 where P=(Fo^2^+2Fc^2^)/3
;
_refine_ls_weighting_scheme calc
_refine_ls_wR_factor_gt 0.0399
_refine_ls_wR_factor_ref 0.0399
_reflns_Friedel_coverage 0.000
_reflns_Friedel_fraction_full .
_reflns_Friedel_fraction_max .
_reflns_number_gt 312
_reflns_number_total 312
_reflns_threshold_expression 'I > 2\s(I)'
_cod_data_source_file Bavsiite.cif
_cod_data_source_block bavsiite
_cod_original_cell_volume 567.6(2)
_cod_database_code 1557166
_shelx_space_group_comment
;
The symmetry employed for this shelxl refinement is uniquely defined
by the following loop, which should always be used as a source of
symmetry information in preference to the above space-group names.
They are only intended as comments.
;
_shelx_estimated_absorpt_t_min 0.347
_shelx_estimated_absorpt_t_max 0.716
_shelxl_version_number 2013-2

loop_
_space_group_symop_operation_xyz
'x, y, z'
'-x, -y, z'
'-y, x, z'
'y, -x, z'
'x+1/2, y+1/2, z+1/2'
'-x+1/2, -y+1/2, z+1/2'
'-y+1/2, x+1/2, z+1/2'
'y+1/2, -x+1/2, z+1/2'
'-x, -y, -z'
'x, y, -z'
'y, -x, -z'
'-y, x, -z'
'-x+1/2, -y+1/2, -z+1/2'
'x+1/2, y+1/2, -z+1/2'
'y+1/2, -x+1/2, -z+1/2'
'-y+1/2, x+1/2, -z+1/2'

loop_
_atom_site_label
_atom_site_type_symbol
_atom_site_fract_x
_atom_site_fract_y
_atom_site_fract_z
_atom_site_U_iso_or_equiv
_atom_site_adp_type
_atom_site_occupancy
_atom_site_site_symmetry_order
_atom_site_calc_flag
_atom_site_refinement_flags_posn
_atom_site_refinement_flags_adp
_atom_site_refinement_flags_occupancy
_atom_site_disorder_assembly
_atom_site_disorder_group
Ba Ba 0.5000 0.0000 0.2500 0.01174(18) Uani 1 4 d S T P . .
V V 0.0000 0.0000 0.34360(9) 0.0078(3) Uani 1 4 d S T P . .
Si Si 0.2119(2) 0.23688(19) 0.0000 0.0066(3) Uani 1 2 d S T P . .
O1 O 0.2682(5) 0.0144(7) 0.0000 0.0283(10) Uani 1 2 d S T P . .
O2 O 0.2098(5) 0.1694(5) 0.3828(2) 0.0280(9) Uani 1 1 d . . . . .
O3 O 0.0000 0.0000 0.2031(4) 0.0165(10) Uani 1 4 d S T P . .

loop_
_atom_site_aniso_label
_atom_site_aniso_U_11
_atom_site_aniso_U_22
_atom_site_aniso_U_33
_atom_site_aniso_U_23
_atom_site_aniso_U_13
_atom_site_aniso_U_12
Ba 0.0130(2) 0.0130(2) 0.0093(2) 0.000 0.000 0.000
V 0.0081(3) 0.0081(3) 0.0072(5) 0.000 0.000 0.000
Si 0.0052(7) 0.0055(7) 0.0091(6) 0.000 0.000 0.0014(5)
O1 0.0112(18) 0.008(2) 0.065(3) 0.000 0.000 0.003(2)
O2 0.0280(19) 0.040(2) 0.0159(12) -0.0131(15) 0.0070(15) -0.0234(16)
O3 0.0176(15) 0.0176(15) 0.015(2) 0.000 0.000 0.000

loop_
_atom_type_symbol
_atom_type_description
_atom_type_scat_dispersion_real
_atom_type_scat_dispersion_imag
_atom_type_scat_source
O O 0.0106 0.0060 'International Tables Vol C Tables 4.2.6.8 and 6.1.1.4'
Si Si 0.0817 0.0704 'International Tables Vol C Tables 4.2.6.8 and 6.1.1.4'
V V 0.3005 0.5294 'International Tables Vol C Tables 4.2.6.8 and 6.1.1.4'
Ba Ba -0.3244 2.2819 'International Tables Vol C Tables 4.2.6.8 and 6.1.1.4'

loop_
_geom_angle_atom_site_label_1
_geom_angle_atom_site_label_2
_geom_angle_atom_site_label_3
_geom_angle
_geom_angle_site_symmetry_1
_geom_angle_site_symmetry_3
O2 Ba O2 106.97(7) . 16_545
O2 Ba O2 114.60(14) . 2_655
O2 Ba O2 106.97(7) 16_545 2_655
O2 Ba O2 106.97(7) . 15
O2 Ba O2 114.60(14) 16_545 15
O2 Ba O2 106.97(7) 2_655 15
O2 Ba O2 94.46(10) . 3_655
O2 Ba O2 156.26(10) 16_545 3_655
O2 Ba O2 53.18(10) 2_655 3_655
O2 Ba O2 66.80(9) 15 3_655
O2 Ba O2 53.18(10) . 4
O2 Ba O2 66.80(9) 16_545 4
O2 Ba O2 94.46(10) 2_655 4
O2 Ba O2 156.26(10) 15 4
O2 Ba O2 122.29(12) 3_655 4
O2 Ba O2 156.26(10) . 14_545
O2 Ba O2 53.18(10) 16_545 14_545
O2 Ba O2 66.80(9) 2_655 14_545
O2 Ba O2 94.46(10) 15 14_545
O2 Ba O2 103.47(5) 3_655 14_545
O2 Ba O2 103.47(5) 4 14_545
O2 Ba O2 66.80(9) . 13
O2 Ba O2 94.46(10) 16_545 13
O2 Ba O2 156.26(10) 2_655 13
O2 Ba O2 53.18(10) 15 13
O2 Ba O2 103.47(5) 3_655 13
O2 Ba O2 103.47(5) 4 13
O2 Ba O2 122.29(12) 14_545 13
O2 Ba O1 48.95(10) . 15
O2 Ba O1 147.37(10) 16_545 15
O2 Ba O1 73.66(11) 2_655 15
O2 Ba O1 95.50(9) 15 15
O2 Ba O1 47.61(10) 3_655 15
O2 Ba O1 80.58(9) 4 15
O2 Ba O1 140.43(10) 14_545 15
O2 Ba O1 93.85(8) 13 15
O2 Ba O1 73.66(11) . 7_545
O2 Ba O1 95.50(9) 16_545 7_545
O2 Ba O1 48.95(10) 2_655 7_545
O2 Ba O1 147.37(10) 15 7_545
O2 Ba O1 80.58(9) 3_655 7_545
O2 Ba O1 47.61(10) 4 7_545
O2 Ba O1 93.85(8) 14_545 7_545
O2 Ba O1 140.43(10) 13 7_545
O1 Ba O1 59.51(11) 15 7_545
O2 Ba O1 147.37(10) . 9_655
O2 Ba O1 73.66(11) 16_545 9_655
O2 Ba O1 95.50(9) 2_655 9_655
O2 Ba O1 48.95(10) 15 9_655
O2 Ba O1 93.85(8) 3_655 9_655
O2 Ba O1 140.43(10) 4 9_655
O2 Ba O1 47.61(10) 14_545 9_655
O2 Ba O1 80.58(9) 13 9_655
O1 Ba O1 138.91(7) 15 9_655
O1 Ba O1 138.91(7) 7_545 9_655
O2 Ba O1 95.50(9) . .
O2 Ba O1 48.95(10) 16_545 .
O2 Ba O1 147.37(10) 2_655 .
O2 Ba O1 73.66(11) 15 .
O2 Ba O1 140.43(10) 3_655 .
O2 Ba O1 93.85(8) 4 .
O2 Ba O1 80.58(9) 14_545 .
O2 Ba O1 47.61(10) 13 .
O1 Ba O1 138.91(7) 15 .
O1 Ba O1 138.91(7) 7_545 .
O1 Ba O1 59.51(11) 9_655 .
O3 V O2 103.29(8) . 2
O3 V O2 103.29(8) . 3
O2 V O2 86.97(4) 2 3
O3 V O2 103.29(8) . 4
O2 V O2 86.97(4) 2 4
O2 V O2 153.43(16) 3 4
O3 V O2 103.28(8) . .
O2 V O2 153.43(16) 2 .
O2 V O2 86.97(4) 3 .
O2 V O2 86.97(4) 4 .
O3 V Ba 73.082(16) . 1_455
O2 V Ba 48.88(12) 2 1_455
O2 V Ba 58.80(13) 3 1_455
O2 V Ba 130.67(14) 4 1_455
O2 V Ba 142.31(14) . 1_455
O3 V Ba 73.082(16) . 13_545
O2 V Ba 58.80(13) 2 13_545
O2 V Ba 142.31(14) 3 13_545
O2 V Ba 48.88(12) 4 13_545
O2 V Ba 130.67(14) . 13_545
Ba V Ba 85.142(9) 1_455 13_545
O3 V Ba 73.082(16) . 13
O2 V Ba 130.67(14) 2 13
O2 V Ba 48.88(12) 3 13
O2 V Ba 142.31(14) 4 13
O2 V Ba 58.80(13) . 13
Ba V Ba 85.142(9) 1_455 13
Ba V Ba 146.16(3) 13_545 13
O3 V Ba 73.082(16) . .
O2 V Ba 142.31(14) 2 .
O2 V Ba 130.67(14) 3 .
O2 V Ba 58.80(13) 4 .
O2 V Ba 48.88(12) . .
Ba V Ba 146.16(3) 1_455 .
Ba V Ba 85.142(9) 13_545 .
Ba V Ba 85.142(9) 13 .
O2 Si O2 114.6(2) 13 6_554
O2 Si O1 106.63(18) 13 3
O2 Si O1 106.63(18) 6_554 3
O2 Si O1 108.46(18) 13 .
O2 Si O1 108.46(18) 6_554 .
O1 Si O1 112.1(3) 3 .
O2 Si Ba 44.39(16) 13 13
O2 Si Ba 125.43(17) 6_554 13
O1 Si Ba 62.26(7) 3 13
O1 Si Ba 125.54(5) . 13
O2 Si Ba 125.43(17) 13 5_454
O2 Si Ba 44.39(16) 6_554 5_454
O1 Si Ba 62.26(7) 3 5_454
O1 Si Ba 125.54(5) . 5_454
Ba Si Ba 100.51(4) 13 5_454
Si O1 Si 157.9(3) 11 .
Si O1 Ba 92.14(11) 11 .
Si O1 Ba 98.72(12) . .
Si O1 Ba 92.14(11) 11 9_655
Si O1 Ba 98.72(12) . 9_655
Ba O1 Ba 120.49(11) . 9_655
Si O2 V 135.15(17) 13 .
Si O2 Ba 112.3(2) 13 .
V O2 Ba 99.61(14) . .
Si O2 Ba 105.2(2) 13 13
V O2 Ba 89.19(14) . 13
Ba O2 Ba 113.20(9) . 13

loop_
_geom_bond_atom_site_label_1
_geom_bond_atom_site_label_2
_geom_bond_distance
_geom_bond_site_symmetry_2
Ba O2 2.812(4) .
Ba O2 2.812(4) 16_545
Ba O2 2.812(4) 2_655
Ba O2 2.812(4) 15
Ba O2 3.149(4) 3_655
Ba O2 3.149(4) 4
Ba O2 3.149(4) 14_545
Ba O2 3.149(4) 13
Ba O1 3.2955(19) 15
Ba O1 3.2955(19) 7_545
Ba O1 3.2955(19) 9_655
Ba O1 3.2955(19) .
V O3 1.608(5) .
V O2 1.951(3) 2
V O2 1.951(3) 3
V O2 1.951(3) 4
V O2 1.951(3) .
V Ba 3.6808(6) 1_455
V Ba 3.6808(6) 13_545
V Ba 3.6808(6) 13
Si O2 1.594(3) 13
Si O2 1.594(3) 6_554
Si O1 1.609(5) 3
Si O1 1.616(5) .
Si Ba 3.7210(11) 13
Si Ba 3.7210(11) 5_454
O1 Si 1.609(5) 11
O1 Ba 3.2955(19) 9_655
O2 Si 1.594(3) 13
O2 Ba 3.149(4) 13

loop_
_geom_torsion_atom_site_label_1
_geom_torsion_atom_site_label_2
_geom_torsion_atom_site_label_3
_geom_torsion_atom_site_label_4
_geom_torsion
_geom_torsion_site_symmetry_1
_geom_torsion_site_symmetry_2
_geom_torsion_site_symmetry_3
_geom_torsion_site_symmetry_4
O2 Si O1 Si 117.46(14) 13 . . 11
O2 Si O1 Si -117.46(14) 6_554 . . 11
O1 Si O1 Si 0.0 3 . . 11
Ba Si O1 Si 70.89(11) 13 . . 11
Ba Si O1 Si -70.89(11) 5_454 . . 11
O2 Si O1 Ba -1.10(18) 13 . . .
O2 Si O1 Ba 123.97(14) 6_554 . . .
O1 Si O1 Ba -118.56(8) 3 . . .
Ba Si O1 Ba -47.67(19) 13 . . .
Ba Si O1 Ba 170.55(6) 5_454 . . .
O2 Si O1 Ba -123.97(14) 13 . . 9_655
O2 Si O1 Ba 1.10(18) 6_554 . . 9_655
O1 Si O1 Ba 118.56(8) 3 . . 9_655
Ba Si O1 Ba -170.55(6) 13 . . 9_655
Ba Si O1 Ba 47.67(19) 5_454 . . 9_655
